data_7251781
loop_
_publ_author_name
'Snisha, Kallivalappil'
'Karthikeyan, Mano Chitra'
'Bhuvanesh, Nattamai'
'Arockiam, Antony Joseph Velanganni'
'Karvembu, Ramasamy'

_publ_section_title
;
 Synthesis of sulfanyl derivatives of 1,2,4-triazoles via an acid
 catalyzed intramolecular cyclization of isothiosemicarbazones: structural
 characterization, E/Z isomerism, mechanistic insights and in vitro
 cytotoxicity
;
_journal_issue 15
_journal_name_full 'RSC Advances'
_journal_page_first 13433
_journal_page_last 13446
_journal_paper_doi 10.1039/D6RA00822D
_journal_volume 16
_journal_year 2026
_chemical_formula_moiety 'Br, C16 H16 N3 S'
_chemical_formula_sum 'C16 H16 Br N3 S'
_chemical_formula_weight 362.29
_space_group_crystal_system monoclinic
_space_group_IT_number 14
_space_group_name_Hall '-P 2ybc'
_space_group_name_H-M_alt 'P 1 21/c 1'
_atom_sites_solution_hydrogens mixed
_atom_sites_solution_primary dual
_audit_creation_date 2024-10-15
_audit_creation_method
;
Olex2 1.5
(compiled 2023.08.24 svn.re1ec1418 for OlexSys, GUI svn.r6817)
;
_audit_update_record
;
2025-11-28 deposited with the CCDC.	2026-03-04 downloaded from the CCDC.
;
_cell_angle_alpha 90
_cell_angle_beta 94.7090(10)
_cell_angle_gamma 90
_cell_formula_units_Z 4
_cell_length_a 10.97500(10)
_cell_length_b 13.76310(10)
_cell_length_c 10.49770(10)
_cell_measurement_reflns_used 22385
_cell_measurement_temperature 99.98(10)
_cell_measurement_theta_max 78.9530
_cell_measurement_theta_min 3.1520
_cell_volume 1580.33(2)
_computing_cell_refinement 'CrysAlisPro 1.171.43.98a (Rigaku OD, 2023)'
_computing_data_collection 'CrysAlisPro system (CCD 43.128a 64-bit (release 20-06-2024))'
_computing_data_reduction 'CrysAlisPro 1.171.43.98a (Rigaku OD, 2023)'
_computing_molecular_graphics 'Olex2 1.5 (Dolomanov et al., 2009)'
_computing_publication_material 'Olex2 1.5 (Dolomanov et al., 2009)'
_computing_structure_refinement 'SHELXL 2019/1 (Sheldrick, 2015)'
_computing_structure_solution 'SHELXT  (Sheldrick, 2015)'
_diffrn_ambient_environment N~2~
_diffrn_ambient_temperature 99.98(10)
_diffrn_detector 'Hybrid Pixel Array Detector'
_diffrn_detector_area_resol_mean 10.0000
_diffrn_detector_type HyPix
_diffrn_measured_fraction_theta_full 1.000
_diffrn_measured_fraction_theta_max 1.000
_diffrn_measurement_details
;
List of Runs (angles in degrees, time in seconds):

  # Type    Start    End  Width  t~exp~   \w     \q     \k     \f   Frames
#--------------------------------------------------------------------------
  1  \w    -77.00  25.00   0.50    0.05    --  -47.48  92.00  -3.00  204
  2  \w    -19.00  77.00   0.50    0.05    --   47.48 -92.00-116.00  192
  3  \w    -19.00  77.00   0.50    0.05    --   47.48 -92.00-116.00  192
  4  \w    -79.00 -19.00   0.50    0.20    --  -91.75  92.00  -3.00  120
  5  \w     42.00 105.00   0.50    0.20    --  113.25 -92.00-116.00  126
  6  \w    102.00 178.00   0.50    0.20    --  113.25  92.00  -3.00  152
  7  \w    -12.00  28.00   0.50    0.05    --  -47.48  19.00 -60.00   80
  8  \w    -12.00  28.00   0.50    0.05    --  -47.48  19.00 -30.00   80
  9  \w    -12.00  28.00   0.50    0.05    --  -47.48  19.00  90.00   80
 10  \w    -27.00  12.00   0.50    0.05    --   47.48 -19.00-120.00   78
 11  \w    -27.00  12.00   0.50    0.05    --   47.48 -19.00 120.00   78
 12  \w    -49.00 -20.00   0.50    0.20    --  -91.75  45.00-150.00   58
 13  \w    -49.00 -20.00   0.50    0.20    --  -91.75  45.00-180.00   58
 14  \w   -163.00 -80.00   0.50    0.20    --  -91.75 -92.00-116.00  166
 15  \w   -163.00 -80.00   0.50    0.20    --  -91.75 -92.00-116.00  166
 16  \w    110.00 178.00   0.50    0.20    --  113.25  77.00  60.00  136
 17  \w     42.00 106.00   0.50    0.20    --  113.25 -95.00 -60.00  128
 18  \w    110.00 178.00   0.50    0.20    --  113.25  77.00-150.00  136
 19  \w     46.00 111.00   0.50    0.20    --  113.25-125.00-120.00  130
 20  \w     44.00  73.00   0.50    0.20    --  113.25 -61.00 120.00   58
 21  \w     43.00  72.00   0.50    0.20    --  113.25 -61.00  90.00   58
 22  \w    116.00 162.00   0.50    0.20    --  113.25  77.00-120.00   92
 23  \w    106.00 176.00   0.50    0.20    --  113.25  61.00 -60.00  140
 24  \w     43.00 102.00   0.50    0.20    --  113.25 -95.00  30.00  118
 25  \w    102.00 174.00   0.50    0.20    --  113.25  45.00 -30.00  144
 26  \w     77.00 103.00   0.50    0.20    --  113.25 -95.00 -30.00   52
 27  \w     50.00  75.00   0.50    0.20    --  113.25 -61.00 -60.00   50
 28  \w     42.00  75.00   0.50    0.20    --  113.25 -61.00  30.00   66
 29  \w     48.00  82.00   0.50    0.05    --   47.48  38.00-180.00   68
 30  \w    -36.00   8.00   0.50    0.05    --  -47.48  38.00-120.00   88
 31  \w     39.00  89.00   0.50    0.05    --   47.48-125.00  90.00  100
 32  \w     90.00 116.00   0.50    0.05    --   47.48  38.00-180.00   52
 33  \w    -17.00  10.00   0.50    0.05    --   47.48 -19.00   0.00   54
 34  \w    -27.00  -2.00   0.50    0.05    --   47.48 -19.00  30.00   50
 35  \w   -146.00-121.00   0.50    0.20    --  -91.75 -77.00  60.00   50
 36  \w    -46.00 -19.00   0.50    0.20    --  -91.75  61.00 -90.00   54
 37  \w   -104.00 -79.00   0.50    0.20    --  -91.75 -45.00 -90.00   50
 38  \w    121.00 164.00   0.50    0.20    --  113.25  61.00  90.00   86
 39  \w    134.00 178.00   0.50    0.20    --  113.25  45.00   0.00   88
 40  \w     47.00  74.00   0.50    0.20    --  113.25 -61.00 -90.00   54
 41  \w     43.00  71.00   0.50    0.20    --  113.25 -95.00 -90.00   56
 42  \w     63.00 106.00   0.50    0.20    --  113.25 -95.00   0.00   86
 43  \w     68.00 106.00   0.50    0.20    --  113.25 -95.00-120.00   76
 44  \w    116.00 169.00   0.50    0.20    --  113.25  77.00  30.00  106
 45  \w     81.00 106.00   0.50    0.20    --  113.25 -95.00-180.00   50
 46  \w     42.00  67.00   0.50    0.20    --  113.25 -61.00-120.00   50
 47  \w    102.00 127.00   0.50    0.20    --  113.25  30.00  60.00   50
 48  \w     63.00 111.00   0.50    0.20    --  113.25-125.00-150.00   96
 49  \w    142.00 172.00   0.50    0.20    --  113.25  15.00-180.00   60
 50  \w     80.00 106.00   0.50    0.20    --  113.25 -95.00 150.00   52
 51  \w    118.00 165.00   0.50    0.20    --  113.25  15.00  90.00   94
 52  \w     46.00  72.00   0.50    0.20    --  113.25 -61.00 -30.00   52
 53  \w     47.00  75.00   0.50    0.20    --  113.25-125.00   0.00   56
 54  \w     74.00 100.00   0.50    0.20    --  113.25 -95.00  60.00   52
 55  \w    109.00 151.00   0.50    0.20    --  113.25  61.00 120.00   84
 56  \w    129.00 176.00   0.50    0.20    --  113.25  77.00 120.00   94
 57  \w    101.00 176.00   0.50    0.20    --  113.25  15.00 150.00  150
 58  \w     35.00 120.00   0.50    0.05    --   47.48  43.00  31.10  170
 59  \w     35.00 120.00   0.50    0.05    --   47.48  47.00 112.76  170
 60  \w     35.00 119.00   0.50    0.05    --   47.48  44.00-128.06  168
 61  \w     35.00 120.00   0.50    0.05    --   47.48  46.00 -27.26  170
 62  \w     35.00 106.00   0.50    0.05    --   47.48  47.00 142.74  142
 63  \w     35.00 119.00   0.50    0.05    --   47.48  44.00 -58.16  168
;
_diffrn_measurement_device 'four-circle diffractometer'
_diffrn_measurement_device_type 'XtaLAB Synergy, Dualflex, HyPix'
_diffrn_measurement_method '\w scans'
_diffrn_orient_matrix_type 'CrysAlisPro convention (1999,Acta A55,543-557)'
_diffrn_orient_matrix_UB_11 -0.0655504000
_diffrn_orient_matrix_UB_12 -0.0518015000
_diffrn_orient_matrix_UB_13 0.1051085000
_diffrn_orient_matrix_UB_21 0.0230283000
_diffrn_orient_matrix_UB_22 0.0886827000
_diffrn_orient_matrix_UB_23 0.0882194000
_diffrn_orient_matrix_UB_31 -0.1225556000
_diffrn_orient_matrix_UB_32 0.0444213000
_diffrn_orient_matrix_UB_33 -0.0534107000
_diffrn_radiation_monochromator mirror
_diffrn_radiation_probe x-ray
_diffrn_radiation_type 'Cu K\a'
_diffrn_radiation_wavelength 1.54184
_diffrn_reflns_av_R_equivalents 0.0521
_diffrn_reflns_av_unetI/netI 0.0189
_diffrn_reflns_Laue_measured_fraction_full 1.000
_diffrn_reflns_Laue_measured_fraction_max 1.000
_diffrn_reflns_limit_h_max 11
_diffrn_reflns_limit_h_min -13
_diffrn_reflns_limit_k_max 17
_diffrn_reflns_limit_k_min -17
_diffrn_reflns_limit_l_max 13
_diffrn_reflns_limit_l_min -13
_diffrn_reflns_number 31861
_diffrn_reflns_point_group_measured_fraction_full 1.000
_diffrn_reflns_point_group_measured_fraction_max 1.000
_diffrn_reflns_theta_full 67.684
_diffrn_reflns_theta_max 74.497
_diffrn_reflns_theta_min 4.042
_diffrn_source 'micro-focus sealed X-ray tube'
_diffrn_source_current '1 mA'
_diffrn_source_type 'PhotonJet (Cu) X-ray Source'
_diffrn_source_voltage '50 kV'
_exptl_absorpt_coefficient_mu 4.743
_exptl_absorpt_correction_T_max 1.000
_exptl_absorpt_correction_T_min 0.432
_exptl_absorpt_correction_type gaussian
_exptl_absorpt_process_details
;
CrysAlisPro 1.171.43.98a (Rigaku Oxford Diffraction, 2023) 
Numerical absorption correction based on gaussian integration over 
a multifaceted crystal model 
Empirical absorption correction using spherical harmonics, 
implemented in SCALE3 ABSPACK scaling algorithm.
;
_exptl_crystal_colour colourless
_exptl_crystal_colour_primary colourless
_exptl_crystal_density_diffrn 1.523
_exptl_crystal_description block
_exptl_crystal_F_000 736
_exptl_crystal_size_max 0.188
_exptl_crystal_size_mid 0.146
_exptl_crystal_size_min 0.075
_refine_diff_density_max 0.855
_refine_diff_density_min -1.021
_refine_diff_density_rms 0.091
_refine_ls_extinction_method none
_refine_ls_goodness_of_fit_ref 1.074
_refine_ls_hydrogen_treatment constr
_refine_ls_matrix_type full
_refine_ls_number_parameters 191
_refine_ls_number_reflns 3223
_refine_ls_number_restraints 0
_refine_ls_restrained_S_all 1.074
_refine_ls_R_factor_all 0.0356
_refine_ls_R_factor_gt 0.0351
_refine_ls_shift/su_max 0.001
_refine_ls_shift/su_mean 0.000
_refine_ls_structure_factor_coef Fsqd
_refine_ls_weighting_details 'w=1/[\s^2^(Fo^2^)+(0.0674P)^2^+0.6853P] where P=(Fo^2^+2Fc^2^)/3'
_refine_ls_weighting_scheme calc
_refine_ls_wR_factor_gt 0.0953
_refine_ls_wR_factor_ref 0.0958
_reflns_Friedel_coverage 0.000
_reflns_number_gt 3132
_reflns_number_total 3223
_reflns_threshold_expression 'I > 2\s(I)'
_cod_data_source_file d6ra00822d2.cif
_cod_data_source_block rk_skvcl1
_cod_database_code 7251781
_shelx_shelxl_version_number 2019/1
_chemical_oxdiff_formula 'C16  H16  Br1  N3  S1  '
_shelx_space_group_comment
;
The symmetry employed for this shelxl refinement is uniquely defined
by the following loop, which should always be used as a source of
symmetry information in preference to the above space-group names.
They are only intended as comments.
;
_shelx_estimated_absorpt_t_max 0.717
_shelx_estimated_absorpt_t_min 0.469
_olex2_refinement_description
;
1. Fixed Uiso
 At 1.2 times of:
  All C(H) groups, All C(H,H) groups, All N(H) groups
 At 1.5 times of:
  All C(H,H,H) groups
2.a Riding coordinates:
 N1(H1)
2.b Secondary CH2 refined with riding coordinates:
 C10(H10A,H10B)
2.c Aromatic/amide H refined with riding coordinates:
 C5(H5), C6(H6), C7(H7), C8(H8), C9(H9), C12(H12), C13(H13), C14(H14),
 C15(H15), C16(H16)
2.d Idealised Me refined as rotating group:
 C3(H3A,H3B,H3C)
;
_olex2_submission_original_sample_id RKB_241015_Rc_SKVCL1
_olex2_submission_special_instructions 'No special instructions were received'
_oxdiff_exptl_absorpt_empirical_details
;
Empirical correction (ABSPACK) includes:
- Absorption correction using spherical harmonics
- Frame scaling
;
_oxdiff_exptl_absorpt_empirical_full_max 1.496
_oxdiff_exptl_absorpt_empirical_full_min 0.669

loop_
_space_group_symop_operation_xyz
'x, y, z'
'-x, y+1/2, -z+1/2'
'-x, -y, -z'
'x, -y-1/2, z-1/2'

loop_
_atom_site_label
_atom_site_type_symbol
_atom_site_fract_x
_atom_site_fract_y
_atom_site_fract_z
_atom_site_U_iso_or_equiv
_atom_site_adp_type
_atom_site_occupancy
_atom_site_site_symmetry_order
_atom_site_calc_flag
_atom_site_refinement_flags_posn
_atom_site_refinement_flags_adp
_atom_site_refinement_flags_occupancy
_atom_site_disorder_assembly
_atom_site_disorder_group
Br1 Br 0.45547(2) 0.62951(2) 0.69631(2) 0.02926(11) Uani 1 1 d . . . . .
S1 S 0.67230(4) 0.69210(3) 0.35793(4) 0.02833(13) Uani 1 1 d . . . . .
N1 N 0.44389(16) 0.62086(12) 0.39302(16) 0.0277(4) Uani 1 1 d . . . . .
H1 H 0.451982 0.622351 0.481329 0.033 Uiso 1 1 d R U . . .
N2 N 0.34210(15) 0.58387(12) 0.32846(15) 0.0283(3) Uani 1 1 d . . . . .
N3 N 0.48363(17) 0.61890(12) 0.19703(15) 0.0250(3) Uani 1 1 d . . . . .
C1 C 0.52947(19) 0.64195(15) 0.31652(19) 0.0258(4) Uani 1 1 d . . . . .
C2 C 0.36762(17) 0.58396(13) 0.20781(18) 0.0254(4) Uani 1 1 d . . . . .
C3 C 0.5501(2) 0.62828(14) 0.0821(2) 0.0293(4) Uani 1 1 d . . . . .
H3A H 0.511602 0.586964 0.014192 0.044 Uiso 1 1 calc R U . . .
H3B H 0.635210 0.608018 0.101551 0.044 Uiso 1 1 calc R U . . .
H3C H 0.547969 0.696128 0.053655 0.044 Uiso 1 1 calc R U . . .
C4 C 0.28419(17) 0.54483(14) 0.10447(18) 0.0265(4) Uani 1 1 d . . . . .
C5 C 0.22190(18) 0.45965(15) 0.12921(18) 0.0294(4) Uani 1 1 d . . . . .
H5 H 0.235531 0.429127 0.210293 0.035 Uiso 1 1 calc R U . . .
C6 C 0.14035(19) 0.41911(16) 0.0367(2) 0.0330(4) Uani 1 1 d . . . . .
H6 H 0.097301 0.361421 0.054370 0.040 Uiso 1 1 calc R U . . .
C7 C 0.12181(19) 0.46343(17) -0.0824(2) 0.0345(4) Uani 1 1 d . . . . .
H7 H 0.066258 0.435681 -0.146508 0.041 Uiso 1 1 calc R U . . .
C8 C 0.1840(2) 0.54782(18) -0.1080(2) 0.0371(5) Uani 1 1 d . . . . .
H8 H 0.171101 0.577407 -0.189772 0.045 Uiso 1 1 calc R U . . .
C9 C 0.26505(19) 0.58959(16) -0.01535(19) 0.0316(4) Uani 1 1 d . . . . .
H9 H 0.307023 0.647814 -0.032946 0.038 Uiso 1 1 calc R U . . .
C10 C 0.7371(2) 0.59905(19) 0.4696(3) 0.0457(6) Uani 1 1 d . . . . .
H10A H 0.687122 0.592700 0.543483 0.055 Uiso 1 1 calc R U . . .
H10B H 0.739901 0.535238 0.426394 0.055 Uiso 1 1 calc R U . . .
C11 C 0.8640(2) 0.63307(14) 0.5126(2) 0.0307(4) Uani 1 1 d . . . . .
C12 C 0.9623(2) 0.6077(2) 0.4451(2) 0.0419(5) Uani 1 1 d . . . . .
H12 H 0.949748 0.568477 0.370689 0.050 Uiso 1 1 calc R U . . .
C13 C 1.0792(2) 0.6392(2) 0.4855(3) 0.0557(8) Uani 1 1 d . . . . .
H13 H 1.146070 0.621684 0.438309 0.067 Uiso 1 1 calc R U . . .
C14 C 1.0988(3) 0.6953(2) 0.5929(3) 0.0600(9) Uani 1 1 d . . . . .
H14 H 1.179138 0.716265 0.620629 0.072 Uiso 1 1 calc R U . . .
C15 C 1.0019(3) 0.72099(19) 0.6601(3) 0.0553(7) Uani 1 1 d . . . . .
H15 H 1.015393 0.759699 0.734864 0.066 Uiso 1 1 calc R U . . .
C16 C 0.8844(2) 0.69115(16) 0.6202(2) 0.0389(5) Uani 1 1 d . . . . .
H16 H 0.817751 0.710501 0.666608 0.047 Uiso 1 1 calc R U . . .

loop_
_atom_site_aniso_label
_atom_site_aniso_U_11
_atom_site_aniso_U_22
_atom_site_aniso_U_33
_atom_site_aniso_U_23
_atom_site_aniso_U_13
_atom_site_aniso_U_12
Br1 0.04017(17) 0.02853(16) 0.01896(15) -0.00058(6) 0.00171(10) -0.00169(7)
S1 0.0320(2) 0.0299(2) 0.0230(2) 0.00212(17) 0.00134(17) -0.00450(17)
N1 0.0335(9) 0.0317(9) 0.0179(8) -0.0006(6) 0.0026(6) -0.0029(6)
N2 0.0317(8) 0.0324(9) 0.0208(8) -0.0012(6) 0.0017(6) -0.0021(6)
N3 0.0320(8) 0.0240(8) 0.0196(8) 0.0008(5) 0.0045(6) 0.0018(6)
C1 0.0323(9) 0.0237(9) 0.0213(9) -0.0001(7) 0.0020(7) 0.0011(7)
C2 0.0310(9) 0.0239(9) 0.0217(9) 0.0017(7) 0.0045(7) 0.0029(7)
C3 0.0344(10) 0.0347(11) 0.0196(9) -0.0009(7) 0.0075(8) 0.0004(7)
C4 0.0305(9) 0.0294(9) 0.0199(8) -0.0005(7) 0.0040(7) 0.0054(7)
C5 0.0317(9) 0.0341(10) 0.0225(9) 0.0014(7) 0.0025(7) 0.0001(8)
C6 0.0325(10) 0.0384(11) 0.0280(10) -0.0040(8) 0.0024(8) -0.0008(8)
C7 0.0322(9) 0.0456(12) 0.0249(10) -0.0054(8) -0.0031(7) 0.0041(9)
C8 0.0425(11) 0.0457(12) 0.0223(9) 0.0027(8) -0.0020(8) 0.0102(9)
C9 0.0375(10) 0.0342(11) 0.0232(9) 0.0045(8) 0.0025(7) 0.0053(8)
C10 0.0378(11) 0.0395(12) 0.0577(15) 0.0185(12) -0.0084(10) -0.0033(10)
C11 0.0329(10) 0.0300(10) 0.0291(11) 0.0061(7) 0.0023(8) 0.0018(7)
C12 0.0470(13) 0.0498(13) 0.0296(11) 0.0024(10) 0.0078(9) 0.0103(11)
C13 0.0364(12) 0.075(2) 0.0571(18) 0.0324(14) 0.0145(12) 0.0128(12)
C14 0.0445(14) 0.0597(17) 0.072(2) 0.0377(15) -0.0204(13) -0.0151(12)
C15 0.087(2) 0.0345(12) 0.0392(13) 0.0062(10) -0.0262(14) -0.0056(13)
C16 0.0541(13) 0.0348(11) 0.0283(10) 0.0057(8) 0.0065(9) 0.0085(9)

loop_
_atom_type_symbol
_atom_type_description
_atom_type_scat_dispersion_real
_atom_type_scat_dispersion_imag
_atom_type_scat_source
C C 0.0181 0.0091 'International Tables Vol C Tables 4.2.6.8 and 6.1.1.4'
H H 0.0000 0.0000 'International Tables Vol C Tables 4.2.6.8 and 6.1.1.4'
N N 0.0311 0.0180 'International Tables Vol C Tables 4.2.6.8 and 6.1.1.4'
S S 0.3331 0.5567 'International Tables Vol C Tables 4.2.6.8 and 6.1.1.4'
Br Br -0.6763 1.2805 'International Tables Vol C Tables 4.2.6.8 and 6.1.1.4'

loop_
_exptl_crystal_face_index_h
_exptl_crystal_face_index_k
_exptl_crystal_face_index_l
_exptl_crystal_face_perp_dist
-1 0 0 0.0314
1 0 0 0.0436
1 3 -2 0.0557
-1 -4 3 0.0709
1 -4 -3 0.0806
2 -3 -1 0.0755
4 -1 3 0.0769
1 4 4 0.0899
-1 2 1 0.0895
4 -1 -1 0.0419
-2 -1 3 0.0847
-3 0 2 0.0607
3 -2 -2 0.0472
-3 3 4 0.0814
-3 -4 0 0.0859

loop_
_geom_angle_atom_site_label_1
_geom_angle_atom_site_label_2
_geom_angle_atom_site_label_3
_geom_angle
_geom_angle_site_symmetry_1
_geom_angle_site_symmetry_3
_geom_angle_publ_flag
C1 S1 C10 100.18(10) . . ?
N2 N1 H1 121.1 . . ?
C1 N1 H1 126.3 . . ?
C1 N1 N2 112.16(16) . . ?
C2 N2 N1 104.36(16) . . ?
C1 N3 C2 106.43(17) . . ?
C1 N3 C3 124.83(19) . . ?
C2 N3 C3 128.72(17) . . ?
N1 C1 S1 127.57(15) . . ?
N1 C1 N3 106.53(18) . . ?
N3 C1 S1 125.89(17) . . ?
N2 C2 N3 110.52(17) . . ?
N2 C2 C4 122.82(17) . . ?
N3 C2 C4 126.53(17) . . ?
N3 C3 H3A 109.5 . . ?
N3 C3 H3B 109.5 . . ?
N3 C3 H3C 109.5 . . ?
H3A C3 H3B 109.5 . . ?
H3A C3 H3C 109.5 . . ?
H3B C3 H3C 109.5 . . ?
C5 C4 C2 117.29(17) . . ?
C5 C4 C9 119.87(19) . . ?
C9 C4 C2 122.84(18) . . ?
C4 C5 H5 119.7 . . ?
C6 C5 C4 120.54(19) . . ?
C6 C5 H5 119.7 . . ?
C5 C6 H6 120.2 . . ?
C5 C6 C7 119.5(2) . . ?
C7 C6 H6 120.2 . . ?
C6 C7 H7 119.9 . . ?
C8 C7 C6 120.26(19) . . ?
C8 C7 H7 119.9 . . ?
C7 C8 H8 119.7 . . ?
C7 C8 C9 120.62(19) . . ?
C9 C8 H8 119.7 . . ?
C4 C9 H9 120.4 . . ?
C8 C9 C4 119.2(2) . . ?
C8 C9 H9 120.4 . . ?
S1 C10 H10A 110.5 . . ?
S1 C10 H10B 110.5 . . ?
H10A C10 H10B 108.7 . . ?
C11 C10 S1 105.96(15) . . ?
C11 C10 H10A 110.5 . . ?
C11 C10 H10B 110.5 . . ?
C12 C11 C10 120.6(2) . . ?
C12 C11 C16 118.8(2) . . ?
C16 C11 C10 120.6(2) . . ?
C11 C12 H12 119.8 . . ?
C11 C12 C13 120.3(2) . . ?
C13 C12 H12 119.8 . . ?
C12 C13 H13 119.7 . . ?
C14 C13 C12 120.5(3) . . ?
C14 C13 H13 119.7 . . ?
C13 C14 H14 120.2 . . ?
C13 C14 C15 119.5(2) . . ?
C15 C14 H14 120.2 . . ?
C14 C15 H15 119.7 . . ?
C14 C15 C16 120.7(3) . . ?
C16 C15 H15 119.7 . . ?
C11 C16 H16 119.9 . . ?
C15 C16 C11 120.1(2) . . ?
C15 C16 H16 119.9 . . ?

loop_
_geom_bond_atom_site_label_1
_geom_bond_atom_site_label_2
_geom_bond_distance
_geom_bond_site_symmetry_2
_geom_bond_publ_flag
S1 C1 1.735(2) . ?
S1 C10 1.839(2) . ?
N1 H1 0.9242 . ?
N1 N2 1.357(2) . ?
N1 C1 1.317(3) . ?
N2 C2 1.319(2) . ?
N3 C1 1.350(3) . ?
N3 C2 1.374(3) . ?
N3 C3 1.466(3) . ?
C2 C4 1.464(3) . ?
C3 H3A 0.9800 . ?
C3 H3B 0.9800 . ?
C3 H3C 0.9800 . ?
C4 C5 1.392(3) . ?
C4 C9 1.401(3) . ?
C5 H5 0.9500 . ?
C5 C6 1.383(3) . ?
C6 H6 0.9500 . ?
C6 C7 1.391(3) . ?
C7 H7 0.9500 . ?
C7 C8 1.385(3) . ?
C8 H8 0.9500 . ?
C8 C9 1.388(3) . ?
C9 H9 0.9500 . ?
C10 H10A 0.9900 . ?
C10 H10B 0.9900 . ?
C10 C11 1.504(3) . ?
C11 C12 1.384(3) . ?
C11 C16 1.387(3) . ?
C12 H12 0.9500 . ?
C12 C13 1.387(4) . ?
C13 H13 0.9500 . ?
C13 C14 1.369(5) . ?
C14 H14 0.9500 . ?
C14 C15 1.371(5) . ?
C15 H15 0.9500 . ?
C15 C16 1.384(4) . ?
C16 H16 0.9500 . ?

loop_
_geom_torsion_atom_site_label_1
_geom_torsion_atom_site_label_2
_geom_torsion_atom_site_label_3
_geom_torsion_atom_site_label_4
_geom_torsion
_geom_torsion_site_symmetry_1
_geom_torsion_site_symmetry_2
_geom_torsion_site_symmetry_3
_geom_torsion_site_symmetry_4
_geom_torsion_publ_flag
S1 C10 C11 C12 -89.0(2) . . . . ?
S1 C10 C11 C16 90.4(2) . . . . ?
N1 N2 C2 N3 0.9(2) . . . . ?
N1 N2 C2 C4 176.79(17) . . . . ?
N2 N1 C1 S1 178.94(15) . . . . ?
N2 N1 C1 N3 0.3(2) . . . . ?
N2 C2 C4 C5 -39.7(3) . . . . ?
N2 C2 C4 C9 139.9(2) . . . . ?
N3 C2 C4 C5 135.5(2) . . . . ?
N3 C2 C4 C9 -44.8(3) . . . . ?
C1 S1 C10 C11 179.28(18) . . . . ?
C1 N1 N2 C2 -0.7(2) . . . . ?
C1 N3 C2 N2 -0.7(2) . . . . ?
C1 N3 C2 C4 -176.46(18) . . . . ?
C2 N3 C1 S1 -178.41(15) . . . . ?
C2 N3 C1 N1 0.3(2) . . . . ?
C2 C4 C5 C6 179.15(18) . . . . ?
C2 C4 C9 C8 -179.81(19) . . . . ?
C3 N3 C1 S1 3.1(3) . . . . ?
C3 N3 C1 N1 -178.22(16) . . . . ?
C3 N3 C2 N2 177.66(18) . . . . ?
C3 N3 C2 C4 1.9(3) . . . . ?
C4 C5 C6 C7 0.8(3) . . . . ?
C5 C4 C9 C8 -0.2(3) . . . . ?
C5 C6 C7 C8 -0.4(3) . . . . ?
C6 C7 C8 C9 -0.3(3) . . . . ?
C7 C8 C9 C4 0.6(3) . . . . ?
C9 C4 C5 C6 -0.5(3) . . . . ?
C10 S1 C1 N1 59.8(2) . . . . ?
C10 S1 C1 N3 -121.8(2) . . . . ?
C10 C11 C12 C13 -179.9(2) . . . . ?
C10 C11 C16 C15 179.1(2) . . . . ?
C11 C12 C13 C14 0.3(4) . . . . ?
C12 C11 C16 C15 -1.4(3) . . . . ?
C12 C13 C14 C15 -0.5(4) . . . . ?
C13 C14 C15 C16 -0.3(4) . . . . ?
C14 C15 C16 C11 1.3(4) . . . . ?
C16 C11 C12 C13 0.6(3) . . . . ?

loop_
_exptl_oxdiff_crystal_face_indexfrac_h
_exptl_oxdiff_crystal_face_indexfrac_k
_exptl_oxdiff_crystal_face_indexfrac_l
_exptl_oxdiff_crystal_face_x
_exptl_oxdiff_crystal_face_y
_exptl_oxdiff_crystal_face_z
-1.0002 0.0018 0.0005 0.0655 -0.0228 0.1226
1.0002 -0.0018 -0.0005 -0.0655 0.0228 -0.1226
1.0038 2.9935 -2.0062 -0.4317 0.1116 0.1171
-1.0053 -3.9895 3.0086 0.5888 -0.1115 -0.2147
1.0111 -3.9965 -3.0004 -0.1746 -0.5958 -0.1412
1.9872 -3.0128 -0.9842 -0.0776 -0.3082 -0.3248
3.9901 -1.0384 3.0237 0.1101 0.2665 -0.6966
1.0033 3.9776 4.0006 0.1487 0.7288 -0.1599
-0.9968 2.0038 0.9919 0.0658 0.2423 0.1582
4.0157 -1.0141 -0.9881 -0.3146 -0.0846 -0.4844
-2.0224 -0.9931 2.9932 0.4986 0.1294 0.0439
-3.0195 0.0105 1.9905 0.4066 0.1070 0.2642
3.0138 -2.0079 -1.9899 -0.3027 -0.2842 -0.3523
-3.0189 3.0049 3.9887 0.4615 0.5488 0.2904
-3.0229 -3.9826 -0.0074 0.4037 -0.4234 0.1940
